data_7049300
loop_
_publ_author_name
'Cheng, Fu-Yin'
'Tsai, Chen-Yen'
'Huang, Bor-Hunn'
'Lu, Kuan-Yeh'
'Lin, Chu-Chieh'
'Ko, Bao-Tsan'

_publ_section_title
;
 Mono- and dinuclear copper complexes coordinated on NNO-tridentate
 Schiff-base derivatives for copolymerization of cyclohexene oxide and
 cyclic anhydrides.
;
_journal_issue 14
_journal_name_full 'Dalton transactions (Cambridge, England : 2003)'
_journal_page_first 4667
_journal_page_last 4676
_journal_paper_doi 10.1039/c9dt00471h
_journal_volume 48
_journal_year 2019
_chemical_formula_moiety 'C31 H38 Cu N2 O3'
_chemical_formula_sum 'C31 H38 Cu N2 O3'
_chemical_formula_weight 550.17
_space_group_IT_number 2
_space_group_name_Hall '-P 1'
_space_group_name_H-M_alt 'P -1'
_symmetry_cell_setting triclinic
_symmetry_space_group_name_Hall '-P 1'
_symmetry_space_group_name_H-M 'P -1'
_atom_sites_solution_hydrogens geom
_atom_sites_solution_primary direct
_atom_sites_solution_secondary difmap
_audit_creation_method SHELXL-97
_audit_update_record
;
2019-01-29 deposited with the CCDC.    2019-03-08 downloaded from the CCDC.
;
_cell_angle_alpha 81.054(5)
_cell_angle_beta 88.318(4)
_cell_angle_gamma 81.086(4)
_cell_formula_units_Z 2
_cell_length_a 8.7657(3)
_cell_length_b 10.5785(6)
_cell_length_c 15.5780(8)
_cell_measurement_reflns_used 3935
_cell_measurement_temperature 150(2)
_cell_measurement_theta_max 29.1311
_cell_measurement_theta_min 2.8244
_cell_volume 1409.69(12)
_computing_cell_refinement 'CrysAlisPro, Oxford Diffraction Ltd.'
_computing_data_collection 'CrysAlisPro, Oxford Diffraction Ltd.'
_computing_data_reduction 'CrysAlisPro, Oxford Diffraction Ltd.'
_computing_molecular_graphics 'SHELXS-97 (Sheldrick, 2008)'
_computing_publication_material 'SHELXS-97 (Sheldrick, 2008)'
_computing_structure_refinement 'SHELXL-97 (Sheldrick, 2008)'
_computing_structure_solution 'SHELXS-97 (Sheldrick, 2008)'
_diffrn_ambient_temperature 150(2)
_diffrn_detector_area_resol_mean 16.0690
_diffrn_measured_fraction_theta_full 0.999
_diffrn_measured_fraction_theta_max 0.999
_diffrn_measurement_device_type 'Xcalibur, Sapphire3, Gemini'
_diffrn_measurement_method '\w scans'
_diffrn_radiation_monochromator graphite
_diffrn_radiation_source 'fine-focus sealed tube'
_diffrn_radiation_type MoK\a
_diffrn_radiation_wavelength 0.71073
_diffrn_reflns_av_R_equivalents 0.0255
_diffrn_reflns_av_sigmaI/netI 0.0432
_diffrn_reflns_limit_h_max 10
_diffrn_reflns_limit_h_min -10
_diffrn_reflns_limit_k_max 13
_diffrn_reflns_limit_k_min -11
_diffrn_reflns_limit_l_max 19
_diffrn_reflns_limit_l_min -19
_diffrn_reflns_number 11368
_diffrn_reflns_theta_full 26.00
_diffrn_reflns_theta_max 26.00
_diffrn_reflns_theta_min 2.83
_exptl_absorpt_coefficient_mu 0.808
_exptl_absorpt_correction_T_max 1.00000
_exptl_absorpt_correction_T_min 0.99167
_exptl_absorpt_correction_type multi-scan
_exptl_absorpt_process_details
; 
CrysAlisPro, Agilent Technologies, 
Version 1.171.35.21 (release 20-01-2012 CrysAlis171 .NET) 
(compiled Jan 23 2012,18:06:46) 
Empirical absorption correction using spherical harmonics, 
 implemented in SCALE3 ABSPACK scaling algorithm. 
;
_exptl_crystal_colour blue
_exptl_crystal_density_diffrn 1.296
_exptl_crystal_density_method 'not measured'
_exptl_crystal_description cubic
_exptl_crystal_F_000 582
_exptl_crystal_size_max 0.23
_exptl_crystal_size_mid 0.23
_exptl_crystal_size_min 0.20
_refine_diff_density_max 0.362
_refine_diff_density_min -0.308
_refine_diff_density_rms 0.061
_refine_ls_extinction_method none
_refine_ls_goodness_of_fit_ref 1.010
_refine_ls_hydrogen_treatment mixed
_refine_ls_matrix_type full
_refine_ls_number_parameters 334
_refine_ls_number_reflns 5536
_refine_ls_number_restraints 0
_refine_ls_restrained_S_all 1.010
_refine_ls_R_factor_all 0.0462
_refine_ls_R_factor_gt 0.0371
_refine_ls_shift/su_max 0.001
_refine_ls_shift/su_mean 0.000
_refine_ls_structure_factor_coef Fsqd
_refine_ls_weighting_details 'calc w=1/[\s^2^(Fo^2^)+(0.0700P)^2^+0.0000P] where P=(Fo^2^+2Fc^2^)/3'
_refine_ls_weighting_scheme calc
_refine_ls_wR_factor_gt 0.1021
_refine_ls_wR_factor_ref 0.1070
_reflns_number_gt 4774
_reflns_number_total 5536
_reflns_threshold_expression >2sigma(I)
_cod_data_source_file c9dt00471h2.cif
_cod_data_source_block cumyll3cu
_cod_depositor_comments 'Adding full bibliography for 7049294--7049302.cif.'
_cod_database_code 7049300

loop_
_symmetry_equiv_pos_as_xyz
'x, y, z'
'-x, -y, -z'

loop_
_atom_site_label
_atom_site_type_symbol
_atom_site_fract_x
_atom_site_fract_y
_atom_site_fract_z
_atom_site_U_iso_or_equiv
_atom_site_adp_type
_atom_site_occupancy
_atom_site_symmetry_multiplicity
_atom_site_calc_flag
_atom_site_refinement_flags
Cu1 Cu 0.80457(3) 0.95164(3) 0.530821(15) 0.01411(10) Uani 1 1 d .
O1 O 0.77790(15) 0.97867(14) 0.64889(9) 0.0149(3) Uani 1 1 d .
O2 O 0.92535(18) 0.78417(16) 0.56859(10) 0.0254(4) Uani 1 1 d .
O3 O 0.7015(2) 0.7104(2) 0.57527(13) 0.0436(5) Uani 1 1 d .
N1 N 0.73459(19) 1.13203(19) 0.48761(11) 0.0169(4) Uani 1 1 d .
N2 N 0.79567(19) 0.92934(19) 0.40278(11) 0.0158(4) Uani 1 1 d .
C1 C 0.7138(2) 1.0830(2) 0.67965(13) 0.0127(4) Uani 1 1 d .
C2 C 0.6788(2) 1.2061(2) 0.62702(13) 0.0148(4) Uani 1 1 d .
C3 C 0.6149(2) 1.3169(2) 0.66407(14) 0.0176(5) Uani 1 1 d .
H3A H 0.5967 1.3988 0.6281 0.021 Uiso 1 1 calc R
C4 C 0.5790(2) 1.3082(2) 0.75070(13) 0.0159(4) Uani 1 1 d .
C5 C 0.6092(2) 1.1847(2) 0.80156(13) 0.0147(4) Uani 1 1 d .
H5A H 0.5831 1.1776 0.8615 0.018 Uiso 1 1 calc R
C6 C 0.6740(2) 1.0735(2) 0.77024(13) 0.0130(4) Uani 1 1 d .
C7 C 0.6935(2) 1.2226(2) 0.53400(14) 0.0176(5) Uani 1 1 d .
H7A H 0.6707 1.3085 0.5038 0.021 Uiso 1 1 calc R
C8 C 0.7274(3) 1.1656(2) 0.39204(13) 0.0229(5) Uani 1 1 d .
H8A H 0.7689 1.2474 0.3732 0.027 Uiso 1 1 calc R
H8B H 0.6189 1.1775 0.3725 0.027 Uiso 1 1 calc R
C9 C 0.8224(2) 1.0564(2) 0.35292(13) 0.0201(5) Uani 1 1 d .
H9A H 0.7930 1.0617 0.2915 0.024 Uiso 1 1 calc R
H9B H 0.9333 1.0643 0.3546 0.024 Uiso 1 1 calc R
C10 C 0.9096(3) 0.8251(3) 0.37472(15) 0.0248(5) Uani 1 1 d .
H10A H 0.8956 0.8228 0.3128 0.037 Uiso 1 1 calc R
H10B H 0.8945 0.7417 0.4085 0.037 Uiso 1 1 calc R
H10C H 1.0143 0.8418 0.3842 0.037 Uiso 1 1 calc R
C11 C 0.6385(2) 0.9030(3) 0.38716(15) 0.0249(5) Uani 1 1 d .
H11A H 0.6297 0.8917 0.3263 0.037 Uiso 1 1 calc R
H11B H 0.5621 0.9759 0.3997 0.037 Uiso 1 1 calc R
H11C H 0.6198 0.8239 0.4252 0.037 Uiso 1 1 calc R
C12 C 0.6981(2) 0.9402(2) 0.82780(13) 0.0150(4) Uani 1 1 d .
C13 C 0.6086(2) 0.8469(2) 0.79049(15) 0.0208(5) Uani 1 1 d .
H13A H 0.6452 0.8381 0.7314 0.031 Uiso 1 1 calc R
H13B H 0.4981 0.8812 0.7892 0.031 Uiso 1 1 calc R
H13C H 0.6255 0.7619 0.8272 0.031 Uiso 1 1 calc R
C14 C 0.6335(3) 0.9491(2) 0.92051(14) 0.0214(5) Uani 1 1 d .
H14A H 0.6873 1.0073 0.9474 0.032 Uiso 1 1 calc R
H14B H 0.6493 0.8628 0.9555 0.032 Uiso 1 1 calc R
H14C H 0.5228 0.9827 0.9173 0.032 Uiso 1 1 calc R
C15 C 0.8725(2) 0.8895(2) 0.83795(13) 0.0166(5) Uani 1 1 d .
C16 C 0.9674(3) 0.9639(3) 0.87131(14) 0.0247(5) Uani 1 1 d .
H16A H 0.9263 1.0487 0.8817 0.030 Uiso 1 1 calc R
C17 C 1.1224(3) 0.9154(3) 0.88969(15) 0.0339(6) Uani 1 1 d .
H17A H 1.1859 0.9673 0.9123 0.041 Uiso 1 1 calc R
C18 C 1.1832(3) 0.7926(3) 0.87517(16) 0.0352(7) Uani 1 1 d .
H18A H 1.2877 0.7586 0.8895 0.042 Uiso 1 1 calc R
C19 C 1.0921(3) 0.7191(3) 0.83982(16) 0.0326(6) Uani 1 1 d .
H19A H 1.1347 0.6352 0.8282 0.039 Uiso 1 1 calc R
C20 C 0.9378(3) 0.7672(2) 0.82099(14) 0.0230(5) Uani 1 1 d .
H20A H 0.8763 0.7159 0.7962 0.028 Uiso 1 1 calc R
C21 C 0.5107(2) 1.4245(2) 0.79534(14) 0.0175(5) Uani 1 1 d .
C22 C 0.4653(3) 1.5478(2) 0.72923(15) 0.0245(5) Uani 1 1 d .
H22A H 0.3859 1.5335 0.6903 0.037 Uiso 1 1 calc R
H22B H 0.5563 1.5685 0.6951 0.037 Uiso 1 1 calc R
H22C H 0.4247 1.6199 0.7601 0.037 Uiso 1 1 calc R
C23 C 0.6342(3) 1.4505(2) 0.85522(15) 0.0250(5) Uani 1 1 d .
H23A H 0.7257 1.4693 0.8208 0.037 Uiso 1 1 calc R
H23B H 0.6626 1.3740 0.8992 0.037 Uiso 1 1 calc R
H23C H 0.5934 1.5248 0.8840 0.037 Uiso 1 1 calc R
C24 C 0.3625(2) 1.3938(2) 0.84522(14) 0.0170(5) Uani 1 1 d .
C25 C 0.2485(3) 1.3503(3) 0.80205(15) 0.0258(5) Uani 1 1 d .
H25A H 0.2652 1.3363 0.7435 0.031 Uiso 1 1 calc R
C26 C 0.1101(3) 1.3269(3) 0.84366(18) 0.0336(6) Uani 1 1 d .
H26A H 0.0338 1.2968 0.8134 0.040 Uiso 1 1 calc R
C27 C 0.0837(3) 1.3472(3) 0.92830(16) 0.0298(6) Uani 1 1 d .
H27A H -0.0104 1.3311 0.9567 0.036 Uiso 1 1 calc R
C28 C 0.1950(3) 1.3911(3) 0.97146(15) 0.0275(6) Uani 1 1 d .
H28A H 0.1768 1.4062 1.0297 0.033 Uiso 1 1 calc R
C29 C 0.3341(3) 1.4139(2) 0.93086(14) 0.0220(5) Uani 1 1 d .
H29A H 0.4101 1.4433 0.9618 0.026 Uiso 1 1 calc R
C30 C 0.8424(3) 0.6938(3) 0.58649(16) 0.0317(6) Uani 1 1 d .
C31 C 0.9295(4) 0.5616(3) 0.6222(2) 0.0526(9) Uani 1 1 d .
H31A H 0.8569 0.4992 0.6339 0.079 Uiso 1 1 calc R
H31B H 0.9812 0.5667 0.6762 0.079 Uiso 1 1 calc R
H31C H 1.0067 0.5335 0.5796 0.079 Uiso 1 1 calc R

loop_
_atom_site_aniso_label
_atom_site_aniso_U_11
_atom_site_aniso_U_22
_atom_site_aniso_U_33
_atom_site_aniso_U_23
_atom_site_aniso_U_13
_atom_site_aniso_U_12
Cu1 0.01405(15) 0.01667(17) 0.01143(15) -0.00389(10) 0.00095(9) -0.00021(10)
O1 0.0173(7) 0.0149(8) 0.0117(7) -0.0035(6) 0.0019(6) 0.0013(6)
O2 0.0334(9) 0.0204(10) 0.0199(8) -0.0048(7) 0.0010(7) 0.0053(7)
O3 0.0489(12) 0.0405(13) 0.0409(11) -0.0008(10) 0.0058(9) -0.0115(9)
N1 0.0172(9) 0.0214(11) 0.0111(9) -0.0022(7) 0.0010(7) -0.0003(7)
N2 0.0107(8) 0.0233(11) 0.0147(9) -0.0070(8) 0.0000(7) -0.0028(7)
C1 0.0094(9) 0.0146(11) 0.0152(10) -0.0046(8) -0.0009(7) -0.0025(8)
C2 0.0111(9) 0.0180(12) 0.0152(10) -0.0033(9) 0.0029(8) -0.0013(8)
C3 0.0202(10) 0.0139(12) 0.0184(11) -0.0016(9) 0.0020(8) -0.0031(8)
C4 0.0138(10) 0.0173(12) 0.0171(10) -0.0052(9) 0.0013(8) -0.0018(8)
C5 0.0142(10) 0.0180(12) 0.0119(10) -0.0033(8) 0.0014(8) -0.0014(8)
C6 0.0104(9) 0.0146(11) 0.0137(10) -0.0027(8) -0.0015(7) -0.0005(8)
C7 0.0175(10) 0.0179(12) 0.0159(10) -0.0006(9) 0.0038(8) -0.0007(8)
C8 0.0307(12) 0.0256(14) 0.0097(10) 0.0007(9) -0.0003(9) 0.0005(10)
C9 0.0201(11) 0.0299(14) 0.0113(10) -0.0051(9) 0.0014(8) -0.0055(9)
C10 0.0227(11) 0.0318(15) 0.0209(11) -0.0129(10) 0.0029(9) 0.0008(10)
C11 0.0159(11) 0.0379(16) 0.0242(12) -0.0094(11) -0.0040(9) -0.0087(10)
C12 0.0158(10) 0.0162(12) 0.0123(10) -0.0030(8) 0.0026(8) 0.0001(8)
C13 0.0222(11) 0.0166(12) 0.0237(12) -0.0001(9) 0.0027(9) -0.0065(9)
C14 0.0253(11) 0.0214(13) 0.0144(10) -0.0002(9) 0.0059(9) 0.0023(9)
C15 0.0185(10) 0.0196(12) 0.0084(9) 0.0020(8) 0.0013(8) 0.0027(8)
C16 0.0230(11) 0.0323(15) 0.0182(11) -0.0062(10) -0.0018(9) 0.0002(10)
C17 0.0246(12) 0.056(2) 0.0206(12) -0.0028(12) -0.0050(10) -0.0076(12)
C18 0.0173(11) 0.0531(19) 0.0246(13) 0.0116(12) 0.0024(10) 0.0097(11)
C19 0.0287(13) 0.0281(15) 0.0311(14) 0.0062(11) 0.0105(11) 0.0133(11)
C20 0.0245(11) 0.0218(13) 0.0191(11) 0.0022(10) 0.0067(9) 0.0014(9)
C21 0.0218(11) 0.0118(11) 0.0186(11) -0.0036(9) 0.0018(9) -0.0006(8)
C22 0.0344(13) 0.0143(12) 0.0236(12) -0.0040(10) 0.0066(10) -0.0002(9)
C23 0.0271(12) 0.0244(14) 0.0267(12) -0.0120(10) 0.0045(10) -0.0069(10)
C24 0.0197(10) 0.0106(11) 0.0190(11) -0.0026(9) 0.0016(8) 0.0032(8)
C25 0.0247(12) 0.0317(15) 0.0248(12) -0.0158(11) 0.0055(9) -0.0053(10)
C26 0.0237(12) 0.0371(17) 0.0447(16) -0.0189(13) 0.0033(11) -0.0074(11)
C27 0.0253(12) 0.0290(15) 0.0340(14) -0.0048(11) 0.0125(10) -0.0030(10)
C28 0.0315(13) 0.0286(15) 0.0188(11) 0.0003(10) 0.0089(10) 0.0007(10)
C29 0.0247(11) 0.0225(13) 0.0180(11) -0.0043(9) -0.0006(9) 0.0000(9)
C30 0.0500(17) 0.0228(15) 0.0205(12) -0.0041(10) 0.0066(11) -0.0002(12)
C31 0.080(2) 0.0248(17) 0.0466(18) 0.0016(14) 0.0047(16) 0.0041(15)

loop_
_atom_type_symbol
_atom_type_description
_atom_type_scat_dispersion_real
_atom_type_scat_dispersion_imag
_atom_type_scat_source
C C 0.0033 0.0016 'International Tables Vol C Tables 4.2.6.8 and 6.1.1.4'
H H 0.0000 0.0000 'International Tables Vol C Tables 4.2.6.8 and 6.1.1.4'
N N 0.0061 0.0033 'International Tables Vol C Tables 4.2.6.8 and 6.1.1.4'
O O 0.0106 0.0060 'International Tables Vol C Tables 4.2.6.8 and 6.1.1.4'
Cu Cu 0.3201 1.2651 'International Tables Vol C Tables 4.2.6.8 and 6.1.1.4'

loop_
_geom_angle_atom_site_label_1
_geom_angle_atom_site_label_2
_geom_angle_atom_site_label_3
_geom_angle
O1 Cu1 N1 92.46(7)
O1 Cu1 O2 89.82(6)
N1 Cu1 O2 165.52(7)
O1 Cu1 N2 170.87(6)
N1 Cu1 N2 84.06(8)
O2 Cu1 N2 95.66(7)
C1 O1 Cu1 128.79(13)
C30 O2 Cu1 112.85(16)
C7 N1 C8 118.52(19)
C7 N1 Cu1 126.27(15)
C8 N1 Cu1 115.21(15)
C11 N2 C10 108.60(18)
C11 N2 C9 111.04(17)
C10 N2 C9 109.15(17)
C11 N2 Cu1 107.02(12)
C10 N2 Cu1 116.05(13)
C9 N2 Cu1 104.94(13)
O1 C1 C2 123.03(18)
O1 C1 C6 119.14(18)
C2 C1 C6 117.82(18)
C3 C2 C1 120.80(19)
C3 C2 C7 116.8(2)
C1 C2 C7 122.2(2)
C4 C3 C2 121.3(2)
C4 C3 H3A 119.3
C2 C3 H3A 119.3
C3 C4 C5 117.2(2)
C3 C4 C21 124.1(2)
C5 C4 C21 118.68(18)
C6 C5 C4 124.52(19)
C6 C5 H5A 117.7
C4 C5 H5A 117.7
C5 C6 C1 118.22(19)
C5 C6 C12 122.34(17)
C1 C6 C12 119.38(18)
N1 C7 C2 126.2(2)
N1 C7 H7A 116.9
C2 C7 H7A 116.9
N1 C8 C9 108.25(18)
N1 C8 H8A 110.0
C9 C8 H8A 110.0
N1 C8 H8B 110.0
C9 C8 H8B 110.0
H8A C8 H8B 108.4
N2 C9 C8 109.75(17)
N2 C9 H9A 109.7
C8 C9 H9A 109.7
N2 C9 H9B 109.7
C8 C9 H9B 109.7
H9A C9 H9B 108.2
N2 C10 H10A 109.5
N2 C10 H10B 109.5
H10A C10 H10B 109.5
N2 C10 H10C 109.5
H10A C10 H10C 109.5
H10B C10 H10C 109.5
N2 C11 H11A 109.5
N2 C11 H11B 109.5
H11A C11 H11B 109.5
N2 C11 H11C 109.5
H11A C11 H11C 109.5
H11B C11 H11C 109.5
C13 C12 C6 110.02(17)
C13 C12 C15 113.15(18)
C6 C12 C15 109.74(17)
C13 C12 C14 106.22(17)
C6 C12 C14 111.22(17)
C15 C12 C14 106.41(16)
C12 C13 H13A 109.5
C12 C13 H13B 109.5
H13A C13 H13B 109.5
C12 C13 H13C 109.5
H13A C13 H13C 109.5
H13B C13 H13C 109.5
C12 C14 H14A 109.5
C12 C14 H14B 109.5
H14A C14 H14B 109.5
C12 C14 H14C 109.5
H14A C14 H14C 109.5
H14B C14 H14C 109.5
C20 C15 C16 118.0(2)
C20 C15 C12 122.5(2)
C16 C15 C12 119.3(2)
C15 C16 C17 120.8(2)
C15 C16 H16A 119.6
C17 C16 H16A 119.6
C18 C17 C16 120.2(3)
C18 C17 H17A 119.9
C16 C17 H17A 119.9
C17 C18 C19 119.7(2)
C17 C18 H18A 120.1
C19 C18 H18A 120.1
C18 C19 C20 120.3(2)
C18 C19 H19A 119.9
C20 C19 H19A 119.9
C15 C20 C19 120.9(2)
C15 C20 H20A 119.5
C19 C20 H20A 119.5
C23 C21 C4 108.14(17)
C23 C21 C22 108.05(19)
C4 C21 C22 111.91(18)
C23 C21 C24 112.47(18)
C4 C21 C24 108.97(18)
C22 C21 C24 107.35(17)
C21 C22 H22A 109.5
C21 C22 H22B 109.5
H22A C22 H22B 109.5
C21 C22 H22C 109.5
H22A C22 H22C 109.5
H22B C22 H22C 109.5
C21 C23 H23A 109.5
C21 C23 H23B 109.5
H23A C23 H23B 109.5
C21 C23 H23C 109.5
H23A C23 H23C 109.5
H23B C23 H23C 109.5
C29 C24 C25 118.1(2)
C29 C24 C21 122.7(2)
C25 C24 C21 119.16(19)
C24 C25 C26 120.9(2)
C24 C25 H25A 119.5
C26 C25 H25A 119.5
C27 C26 C25 120.3(2)
C27 C26 H26A 119.8
C25 C26 H26A 119.8
C26 C27 C28 119.3(2)
C26 C27 H27A 120.4
C28 C27 H27A 120.4
C27 C28 C29 120.9(2)
C27 C28 H28A 119.5
C29 C28 H28A 119.5
C24 C29 C28 120.4(2)
C24 C29 H29A 119.8
C28 C29 H29A 119.8
O3 C30 O2 123.5(2)
O3 C30 C31 121.1(3)
O2 C30 C31 115.3(3)
C30 C31 H31A 109.5
C30 C31 H31B 109.5
H31A C31 H31B 109.5
C30 C31 H31C 109.5
H31A C31 H31C 109.5
H31B C31 H31C 109.5

loop_
_geom_bond_atom_site_label_1
_geom_bond_atom_site_label_2
_geom_bond_distance
Cu1 O1 1.9070(13)
Cu1 N1 1.9321(19)
Cu1 O2 1.9330(16)
Cu1 N2 2.0497(17)
O1 C1 1.312(2)
O2 C30 1.281(3)
O3 C30 1.234(3)
N1 C7 1.290(3)
N1 C8 1.477(3)
N2 C11 1.481(3)
N2 C10 1.479(3)
N2 C9 1.493(3)
C1 C2 1.421(3)
C1 C6 1.436(3)
C2 C3 1.417(3)
C2 C7 1.437(3)
C3 C4 1.369(3)
C3 H3A 0.9500
C4 C5 1.410(3)
C4 C21 1.539(3)
C5 C6 1.378(3)
C5 H5A 0.9500
C6 C12 1.537(3)
C7 H7A 0.9500
C8 C9 1.513(3)
C8 H8A 0.9900
C8 H8B 0.9900
C9 H9A 0.9900
C9 H9B 0.9900
C10 H10A 0.9800
C10 H10B 0.9800
C10 H10C 0.9800
C11 H11A 0.9800
C11 H11B 0.9800
C11 H11C 0.9800
C12 C13 1.541(3)
C12 C15 1.544(3)
C12 C14 1.547(3)
C13 H13A 0.9800
C13 H13B 0.9800
C13 H13C 0.9800
C14 H14A 0.9800
C14 H14B 0.9800
C14 H14C 0.9800
C15 C20 1.392(3)
C15 C16 1.392(3)
C16 C17 1.397(3)
C16 H16A 0.9500
C17 C18 1.376(4)
C17 H17A 0.9500
C18 C19 1.377(4)
C18 H18A 0.9500
C19 C20 1.392(3)
C19 H19A 0.9500
C20 H20A 0.9500
C21 C23 1.533(3)
C21 C22 1.538(3)
C21 C24 1.546(3)
C22 H22A 0.9800
C22 H22B 0.9800
C22 H22C 0.9800
C23 H23A 0.9800
C23 H23B 0.9800
C23 H23C 0.9800
C24 C29 1.393(3)
C24 C25 1.393(3)
C25 C26 1.397(3)
C25 H25A 0.9500
C26 C27 1.376(4)
C26 H26A 0.9500
C27 C28 1.378(4)
C27 H27A 0.9500
C28 C29 1.394(3)
C28 H28A 0.9500
C29 H29A 0.9500
C30 C31 1.517(4)
C31 H31A 0.9800
C31 H31B 0.9800
C31 H31C 0.9800
